data_7031983
loop_
_publ_author_name
'Reis, Samira G.'
'Del \'Aguila-S\'anchez, Miguel A'
'Guedes, Guilherme P.'
'Ferreira, Glaucio B.'
'Novak, Miguel A.'
'Speziali, Nivaldo L.'
'L\'opez-Ortiz, Fernando'
'Vaz, Maria G. F.'

_publ_section_title
;
 Synthesis, crystal structures and magnetic behaviour of four coordination
 compounds constructed with a phosphinic amide-TEMPO radical and
 [M(hfac)2] (M = Cu(II), Co(II) and Mn(II)).
;
_journal_issue 39
_journal_name_full 'Dalton transactions (Cambridge, England : 2003)'
_journal_page_first 14889
_journal_page_last 14901
_journal_paper_doi 10.1039/c4dt01444h
_journal_volume 43
_journal_year 2014
_chemical_absolute_configuration unk
_chemical_formula_moiety 'C31 H30 F12 Mn N2 O6 P'
_chemical_formula_sum 'C31 H30 F12 Mn N2 O6 P'
_chemical_formula_weight 840.48
_space_group_IT_number 110
_symmetry_cell_setting tetragonal
_symmetry_space_group_name_Hall 'I 4bw -2c'
_symmetry_space_group_name_H-M 'I 41 c d'
_atom_sites_solution_hydrogens geom
_atom_sites_solution_primary direct
_atom_sites_solution_secondary difmap
_audit_creation_date 2014-02-25T09:33:26-00:00
_audit_creation_method 'WinGX routine CIF_UPDATE'
_cell_angle_alpha 90
_cell_angle_beta 90
_cell_angle_gamma 90
_cell_formula_units_Z 16
_cell_length_a 28.2516(7)
_cell_length_b 28.2516(7)
_cell_length_c 17.7052(9)
_cell_measurement_reflns_used 3780
_cell_measurement_temperature 120(2)
_cell_measurement_theta_max 29.22
_cell_measurement_theta_min 1.97
_cell_volume 14131.5(9)
_computing_cell_refinement
;
CrysAlisPro, Agilent Technologies,
Version 1.171.35.21 (release 20-01-2012 CrysAlis171 .NET)
(compiled Jan 23 2012,18:06:46)
;
_computing_data_collection
;
CrysAlisPro, Agilent Technologies,
Version 1.171.35.21 (release 20-01-2012 CrysAlis171 .NET)
(compiled Jan 23 2012,18:06:46)
;
_computing_data_reduction
;
CrysAlisPro, Agilent Technologies,
Version 1.171.35.21 (release 20-01-2012 CrysAlis171 .NET)
(compiled Jan 23 2012,18:06:46)
;
_computing_molecular_graphics
;
Ortep-3 for Windows: L. J. Farrugia, J. Appl. Cryst (1997), 30, 565
;
_computing_publication_material 'WinGX publication routines (Farrugia, 1999)'
_computing_structure_refinement 'SHELXL-97 (Sheldrick, 1997)'
_computing_structure_solution 'SHELXS-97 (Sheldrick, 1990)'
_diffrn_ambient_temperature 120(2)
_diffrn_measured_fraction_theta_full 0.999
_diffrn_measured_fraction_theta_max 0.999
_diffrn_measurement_device_type 'Xcalibur, Atlas, Gemini ultra'
_diffrn_radiation_monochromator graphite
_diffrn_radiation_source 'Enhance (Mo) X-ray Source'
_diffrn_radiation_type MoK\a
_diffrn_radiation_wavelength 0.71073
_diffrn_reflns_av_R_equivalents 0.0726
_diffrn_reflns_av_unetI/netI 0.0795
_diffrn_reflns_limit_h_max 27
_diffrn_reflns_limit_h_min -33
_diffrn_reflns_limit_k_max 21
_diffrn_reflns_limit_k_min -33
_diffrn_reflns_limit_l_max 21
_diffrn_reflns_limit_l_min -14
_diffrn_reflns_number 15052
_diffrn_reflns_theta_full 25.02
_diffrn_reflns_theta_max 25.02
_diffrn_reflns_theta_min 1.98
_exptl_absorpt_coefficient_mu 0.527
_exptl_absorpt_correction_T_max 0.974
_exptl_absorpt_correction_T_min 0.963
_exptl_absorpt_correction_type multi-scan
_exptl_absorpt_process_details
;
CrysAlisPro, Agilent Technologies,
Version 1.171.35.21 (release 20-01-2012 CrysAlis171 .NET)
(compiled Jan 23 2012,18:06:46)
Empirical absorption correction using spherical harmonics,
 implemented in SCALE3 ABSPACK scaling algorithm.
;
_exptl_crystal_colour pink
_exptl_crystal_density_diffrn 1.58
_exptl_crystal_density_method 'not measured'
_exptl_crystal_description Block
_exptl_crystal_F_000 6816
_exptl_crystal_size_max 0.14
_exptl_crystal_size_mid 0.06
_exptl_crystal_size_min 0.05
_refine_diff_density_max 0.577
_refine_diff_density_min -0.409
_refine_diff_density_rms 0.073
_refine_ls_abs_structure_details 'Flack H D (1983), Acta Cryst. A39, 876-881'
_refine_ls_abs_structure_Flack -0.02(3)
_refine_ls_extinction_method none
_refine_ls_goodness_of_fit_ref 1.064
_refine_ls_hydrogen_treatment mixed
_refine_ls_matrix_type full
_refine_ls_number_parameters 479
_refine_ls_number_reflns 5134
_refine_ls_number_restraints 2
_refine_ls_restrained_S_all 1.064
_refine_ls_R_factor_all 0.0758
_refine_ls_R_factor_gt 0.051
_refine_ls_shift/su_max 0.001
_refine_ls_shift/su_mean 0
_refine_ls_structure_factor_coef Fsqd
_refine_ls_weighting_details 'calc w=1/[\s^2^(Fo^2^)+(0.0777P)^2^+40.0721P] where P=(Fo^2^+2Fc^2^)/3'
_refine_ls_weighting_scheme calc
_refine_ls_wR_factor_gt 0.12
_refine_ls_wR_factor_ref 0.1624
_reflns_number_gt 4077
_reflns_number_total 6222
_reflns_threshold_expression >2sigma(I)
_cod_data_source_file c4dt01444h2.cif
_cod_data_source_block mnhfacradesp
_cod_depositor_comments 'Adding full bibliography for 7031981--7031984.cif.'
_cod_database_code 7031983

loop_
_symmetry_equiv_pos_as_xyz
'x, y, z'
'-x+1/2, -y+1/2, z+1/2'
'-y, x+1/2, z+1/4'
'y+1/2, -x, z+3/4'
'x, -y, z+1/2'
'-x+1/2, y+1/2, z'
'-y, -x+1/2, z+3/4'
'y+1/2, x, z+1/4'
'x+1/2, y+1/2, z+1/2'
'-x+1, -y+1, z+1'
'-y+1/2, x+1, z+3/4'
'y+1, -x+1/2, z+5/4'
'x+1/2, -y+1/2, z+1'
'-x+1, y+1, z+1/2'
'-y+1/2, -x+1, z+5/4'
'y+1, x+1/2, z+3/4'

loop_
_atom_site_label
_atom_site_type_symbol
_atom_site_fract_x
_atom_site_fract_y
_atom_site_fract_z
_atom_site_U_iso_or_equiv
_atom_site_adp_type
_atom_site_occupancy
_atom_site_symmetry_multiplicity
_atom_site_calc_flag
_atom_site_refinement_flags
_atom_site_disorder_assembly
_atom_site_disorder_group
Mn1 Mn 1.30699(4) 1.48999(3) 1.85396(6) 0.0218(3) Uani 1 1 d . . .
P1 P 1.22500(6) 1.40778(6) 1.92365(11) 0.0210(4) Uani 1 1 d . . .
O2 O 1.26458(16) 1.44132(16) 1.9092(3) 0.0236(11) Uani 1 1 d . . .
F1 F 1.23900(14) 1.62900(14) 1.9655(3) 0.0463(14) Uani 1 1 d . A .
F3 F 1.30279(17) 1.65764(17) 2.0089(3) 0.0558(15) Uani 1 1 d . A .
F10 F 1.44316(19) 1.38094(17) 1.7178(5) 0.085(2) Uani 1 1 d . . .
F2 F 1.2900(2) 1.65748(17) 1.8902(3) 0.0568(15) Uani 1 1 d . A .
O1 O 1.25256(17) 1.50104(17) 1.7747(3) 0.0269(11) Uani 1 1 d . . .
F12 F 1.3720(2) 1.3664(2) 1.6894(4) 0.084(2) Uani 1 1 d . . .
O5 O 1.35930(17) 1.53095(16) 1.7932(3) 0.0255(11) Uani 1 1 d . . .
F8 F 1.40796(18) 1.58655(17) 1.6956(4) 0.0627(16) Uani 1 1 d . . .
F11 F 1.3963(2) 1.35195(17) 1.7992(3) 0.0672(18) Uani 1 1 d . . .
O3 O 1.28293(16) 1.55397(16) 1.9091(3) 0.0254(11) Uani 1 1 d . . .
O6 O 1.34351(17) 1.43206(16) 1.7992(3) 0.0265(11) Uani 1 1 d . . .
O4 O 1.36172(16) 1.49602(17) 1.9417(3) 0.0281(12) Uani 1 1 d . . .
N1 N 1.24057(19) 1.51950(19) 1.7107(3) 0.0208(13) Uani 1 1 d . . .
N2 N 1.1969(2) 1.4201(2) 2.0018(4) 0.0235(14) Uani 1 1 d . . .
C23 C 1.3082(2) 1.5832(2) 1.9435(4) 0.0217(15) Uani 1 1 d . A .
C25 C 1.3764(3) 1.5335(3) 1.9702(5) 0.0312(18) Uani 1 1 d . A .
C26 C 1.4246(3) 1.5302(3) 2.0055(5) 0.040(2) Uani 1 1 d . . .
C8 C 1.2220(2) 1.5642(2) 1.5697(4) 0.0232(16) Uani 1 1 d . . .
H8 H 1.2547 1.5757 1.5666 0.028 Uiso 1 1 calc R . .
C4 C 1.2279(2) 1.5711(2) 1.7120(4) 0.0228(16) Uani 1 1 d . . .
C16 C 1.2485(3) 1.3489(2) 1.9340(4) 0.0263(17) Uani 1 1 d . . .
C24 C 1.3533(2) 1.5775(2) 1.9727(5) 0.0308(19) Uani 1 1 d . . .
H24 H 1.3686 1.6033 1.9943 0.037 Uiso 1 1 calc R A .
C22 C 1.2848(3) 1.6322(2) 1.9505(5) 0.0289(17) Uani 1 1 d . . .
C6 C 1.2732(3) 1.6007(3) 1.7183(5) 0.0316(18) Uani 1 1 d . . .
H6A H 1.2899 1.5921 1.7635 0.047 Uiso 1 1 calc R . .
H6B H 1.2651 1.6337 1.7201 0.047 Uiso 1 1 calc R . .
H6C H 1.293 1.5948 1.6752 0.047 Uiso 1 1 calc R . .
C13 C 1.1081(3) 1.4128(3) 1.7476(5) 0.0351(19) Uani 1 1 d . . .
H13 H 1.0838 1.4145 1.7123 0.042 Uiso 1 1 calc R . .
C1 C 1.2533(2) 1.4923(2) 1.6410(5) 0.0251(16) Uani 1 1 d . . .
C17 C 1.2303(3) 1.3170(3) 1.9839(5) 0.0348(19) Uani 1 1 d . . .
H17 H 1.2045 1.3257 2.0133 0.042 Uiso 1 1 calc R . .
C10 C 1.1800(2) 1.4080(2) 1.8532(4) 0.0222(15) Uani 1 1 d . . .
C19 C 1.2871(3) 1.2593(3) 1.9445(5) 0.041(2) Uani 1 1 d . . .
H19 H 1.2996 1.2289 1.9475 0.049 Uiso 1 1 calc R . .
C27 C 1.4301(3) 1.5569(3) 1.7425(5) 0.0335(19) Uani 1 1 d . . .
C31 C 1.3995(3) 1.3828(3) 1.7437(5) 0.035(2) Uani 1 1 d . . .
C7 C 1.2005(2) 1.5836(2) 1.6393(4) 0.0250(16) Uani 1 1 d . . .
H7A H 1.1684 1.5717 1.6437 0.03 Uiso 1 1 calc R . .
H7B H 1.1988 1.6178 1.6348 0.03 Uiso 1 1 calc R . .
C21 C 1.2863(3) 1.3358(3) 1.8875(5) 0.0294(17) Uani 1 1 d . . .
H21 H 1.2985 1.3569 1.8523 0.035 Uiso 1 1 calc R . .
C15 C 1.1626(3) 1.3669(3) 1.8205(5) 0.0311(19) Uani 1 1 d . . .
H15 H 1.1755 1.3378 1.8336 0.037 Uiso 1 1 calc R . .
C28 C 1.3976(3) 1.5168(2) 1.7650(4) 0.0274(17) Uani 1 1 d . . .
C20 C 1.3054(3) 1.2906(3) 1.8947(5) 0.038(2) Uani 1 1 d . . .
H20 H 1.3311 1.2819 1.8649 0.046 Uiso 1 1 calc R . .
C29 C 1.4121(3) 1.4699(2) 1.7506(5) 0.035(2) Uani 1 1 d . . .
H29 H 1.4414 1.4642 1.7285 0.042 Uiso 1 1 calc R . .
C3 C 1.2417(3) 1.4402(2) 1.6567(5) 0.037(2) Uani 1 1 d . . .
H3A H 1.2608 1.4291 1.6979 0.055 Uiso 1 1 calc R . .
H3B H 1.2483 1.4217 1.6125 0.055 Uiso 1 1 calc R . .
H3C H 1.2089 1.4372 1.6696 0.055 Uiso 1 1 calc R . .
C9 C 1.2234(2) 1.5098(2) 1.5767(4) 0.0227(15) Uani 1 1 d . . .
H9A H 1.1913 1.4982 1.5834 0.027 Uiso 1 1 calc R . .
H9B H 1.2355 1.4966 1.53 0.027 Uiso 1 1 calc R . .
C5 C 1.1971(2) 1.5792(3) 1.7826(4) 0.0293(17) Uani 1 1 d . . .
H5A H 1.2149 1.5711 1.8269 0.044 Uiso 1 1 calc R . .
H5B H 1.1693 1.5598 1.7797 0.044 Uiso 1 1 calc R . .
H5C H 1.188 1.6119 1.7851 0.044 Uiso 1 1 calc R . .
C18 C 1.2490(3) 1.2723(3) 1.9920(5) 0.041(2) Uani 1 1 d . . .
H18 H 1.237 1.2513 2.0276 0.049 Uiso 1 1 calc R . .
C14 C 1.1262(3) 1.3691(3) 1.7687(4) 0.0344(19) Uani 1 1 d . . .
H14 H 1.1138 1.3415 1.7481 0.041 Uiso 1 1 calc R . .
C12 C 1.1258(3) 1.4531(3) 1.7781(5) 0.0336(19) Uani 1 1 d . . .
H12 H 1.1139 1.4823 1.7629 0.04 Uiso 1 1 calc R . .
C11 C 1.1611(2) 1.4511(3) 1.8314(5) 0.0304(18) Uani 1 1 d . . .
H11 H 1.1723 1.4789 1.8529 0.037 Uiso 1 1 calc R . .
C2 C 1.3057(2) 1.4974(3) 1.6256(4) 0.0273(18) Uani 1 1 d . . .
H2A H 1.3233 1.486 1.6682 0.041 Uiso 1 1 calc R . .
H2B H 1.3131 1.5301 1.6171 0.041 Uiso 1 1 calc R . .
H2C H 1.3139 1.4793 1.5816 0.041 Uiso 1 1 calc R . .
C30 C 1.3829(3) 1.4322(2) 1.7693(5) 0.0285(17) Uani 1 1 d . . .
F9 F 1.46887(16) 1.54329(16) 1.7039(4) 0.0601(16) Uani 1 1 d . . .
F7 F 1.4435(2) 1.5821(2) 1.8008(4) 0.0698(17) Uani 1 1 d . . .
F4A F 1.4580(4) 1.5348(4) 1.9579(8) 0.0583(16) Uani 0.5 1 d P A 1
F5A F 1.4317(4) 1.5675(6) 2.0598(8) 0.0583(16) Uani 0.5 1 d P A 1
F6A F 1.4194(3) 1.4974(6) 2.0675(9) 0.0583(16) Uani 0.5 1 d P A 1
F4B F 1.4548(3) 1.5069(4) 1.9607(8) 0.0583(16) Uani 0.5 1 d PU A 2
F5B F 1.4432(4) 1.5699(6) 2.0307(8) 0.0583(16) Uani 0.5 1 d P A 2
F6B F 1.4354(3) 1.4950(6) 2.0475(9) 0.0583(16) Uani 0.5 1 d PU A 2
H2 H 1.174(3) 1.429(3) 1.994(4) 0.02(2) Uiso 1 1 d . . .

loop_
_atom_site_aniso_label
_atom_site_aniso_U_11
_atom_site_aniso_U_22
_atom_site_aniso_U_33
_atom_site_aniso_U_23
_atom_site_aniso_U_13
_atom_site_aniso_U_12
Mn1 0.0197(5) 0.0167(5) 0.0290(6) 0.0010(5) 0.0013(5) 0.0005(4)
P1 0.0182(9) 0.0194(9) 0.0253(10) -0.0004(8) 0.0002(8) -0.0019(7)
O2 0.024(3) 0.020(2) 0.027(3) 0.005(2) -0.001(2) -0.0034(19)
F1 0.018(2) 0.029(2) 0.092(4) -0.008(3) 0.009(2) 0.0068(18)
F3 0.041(3) 0.037(3) 0.090(4) -0.033(3) -0.014(3) 0.011(2)
F10 0.059(4) 0.027(3) 0.168(7) 0.002(4) 0.061(4) 0.012(2)
F2 0.082(4) 0.032(3) 0.057(3) 0.017(3) 0.028(3) 0.021(2)
O1 0.027(3) 0.024(3) 0.029(3) 0.001(2) -0.004(2) 0.003(2)
F12 0.106(5) 0.040(3) 0.106(5) -0.033(4) -0.030(5) 0.021(3)
O5 0.028(3) 0.015(2) 0.033(3) 0.003(2) 0.002(2) 0.001(2)
F8 0.052(3) 0.036(3) 0.100(5) 0.028(3) 0.021(3) 0.001(2)
F11 0.084(4) 0.023(3) 0.095(5) 0.018(3) 0.032(4) 0.019(3)
O3 0.026(3) 0.020(3) 0.030(3) -0.003(2) 0.002(2) -0.001(2)
O6 0.024(3) 0.021(3) 0.035(3) -0.008(2) 0.006(2) 0.002(2)
O4 0.025(3) 0.020(3) 0.039(3) 0.002(2) 0.001(2) 0.005(2)
N1 0.022(3) 0.020(3) 0.020(3) 0.003(3) -0.001(3) -0.002(2)
N2 0.019(3) 0.031(4) 0.021(3) 0.000(3) 0.000(3) 0.001(3)
C23 0.020(4) 0.019(4) 0.025(4) 0.006(3) 0.007(3) 0.000(3)
C25 0.028(4) 0.026(4) 0.040(5) 0.003(4) -0.004(4) 0.001(3)
C26 0.029(5) 0.030(4) 0.061(6) -0.005(4) -0.014(4) 0.003(3)
C8 0.019(4) 0.023(4) 0.027(4) -0.003(3) -0.004(3) 0.001(3)
C4 0.027(4) 0.015(3) 0.027(4) -0.004(3) 0.003(3) -0.001(3)
C16 0.026(4) 0.019(4) 0.035(4) -0.004(3) -0.004(3) -0.007(3)
C24 0.024(4) 0.021(4) 0.047(5) -0.004(4) -0.004(4) -0.009(3)
C22 0.030(4) 0.022(4) 0.035(4) -0.001(4) 0.006(4) -0.002(3)
C6 0.030(4) 0.025(4) 0.040(5) 0.007(4) 0.003(4) -0.005(3)
C13 0.026(4) 0.048(5) 0.031(4) 0.001(4) -0.010(4) 0.000(4)
C1 0.020(4) 0.014(3) 0.041(4) -0.003(3) -0.003(4) 0.007(3)
C17 0.034(4) 0.030(4) 0.041(5) -0.001(4) -0.002(4) -0.004(3)
C10 0.018(4) 0.022(3) 0.026(4) -0.002(3) 0.001(3) -0.003(3)
C19 0.043(5) 0.019(4) 0.059(6) -0.002(4) 0.000(5) 0.006(3)
C27 0.033(4) 0.023(4) 0.045(5) 0.004(4) 0.013(4) 0.004(3)
C31 0.042(5) 0.022(4) 0.041(5) -0.001(4) 0.023(4) 0.000(3)
C7 0.018(4) 0.022(4) 0.035(4) -0.003(3) -0.001(3) 0.002(3)
C21 0.026(4) 0.027(4) 0.036(4) -0.002(4) 0.001(4) -0.002(3)
C15 0.026(4) 0.024(4) 0.043(5) -0.003(4) 0.000(4) -0.001(3)
C28 0.024(4) 0.018(4) 0.040(5) 0.001(3) 0.000(3) 0.003(3)
C20 0.034(5) 0.028(4) 0.052(5) -0.008(4) -0.009(4) 0.008(3)
C29 0.019(4) 0.019(4) 0.066(6) 0.007(4) 0.003(4) 0.001(3)
C3 0.044(5) 0.017(4) 0.049(5) -0.001(4) -0.002(4) 0.001(3)
C9 0.027(4) 0.022(4) 0.018(4) -0.004(3) 0.001(3) 0.001(3)
C5 0.024(4) 0.029(4) 0.035(4) -0.005(4) 0.003(3) 0.005(3)
C18 0.049(5) 0.026(4) 0.048(5) 0.010(4) -0.008(5) -0.003(4)
C14 0.029(4) 0.043(5) 0.032(4) -0.017(4) 0.006(4) -0.004(3)
C12 0.026(4) 0.043(5) 0.031(4) 0.005(4) -0.001(4) 0.003(3)
C11 0.021(4) 0.024(4) 0.047(5) 0.005(4) -0.006(4) -0.005(3)
C2 0.032(4) 0.031(4) 0.018(4) -0.001(4) 0.007(3) 0.008(3)
C30 0.032(4) 0.019(4) 0.035(4) 0.002(3) 0.001(4) 0.000(3)
F9 0.034(3) 0.038(3) 0.108(5) 0.008(3) 0.029(3) -0.003(2)
F7 0.071(4) 0.063(4) 0.076(4) -0.009(3) 0.004(3) -0.042(3)
F4A 0.024(3) 0.052(2) 0.099(5) -0.002(4) -0.014(3) 0.001(3)
F5A 0.024(3) 0.052(2) 0.099(5) -0.002(4) -0.014(3) 0.001(3)
F6A 0.024(3) 0.052(2) 0.099(5) -0.002(4) -0.014(3) 0.001(3)
F4B 0.024(3) 0.052(2) 0.099(5) -0.002(4) -0.014(3) 0.001(3)
F5B 0.024(3) 0.052(2) 0.099(5) -0.002(4) -0.014(3) 0.001(3)
F6B 0.024(3) 0.052(2) 0.099(5) -0.002(4) -0.014(3) 0.001(3)

loop_
_atom_type_symbol
_atom_type_description
_atom_type_scat_dispersion_real
_atom_type_scat_dispersion_imag
_atom_type_scat_source
C C 0.0033 0.0016 'International Tables Vol C Tables 4.2.6.8 and 6.1.1.4'
H H 0 0 'International Tables Vol C Tables 4.2.6.8 and 6.1.1.4'
O O 0.0106 0.006 'International Tables Vol C Tables 4.2.6.8 and 6.1.1.4'
P P 0.1023 0.0942 'International Tables Vol C Tables 4.2.6.8 and 6.1.1.4'
F F 0.0171 0.0103 'International Tables Vol C Tables 4.2.6.8 and 6.1.1.4'
N N 0.0061 0.0033 'International Tables Vol C Tables 4.2.6.8 and 6.1.1.4'
Mn Mn 0.3368 0.7283 'International Tables Vol C Tables 4.2.6.8 and 6.1.1.4'

loop_
_geom_angle_atom_site_label_1
_geom_angle_atom_site_label_2
_geom_angle_atom_site_label_3
_geom_angle
_geom_angle_site_symmetry_1
O2 Mn1 O1 89.5(2) .
O2 Mn1 O5 170.36(18) .
O1 Mn1 O5 95.06(19) .
O2 Mn1 O6 89.15(18) .
O1 Mn1 O6 99.32(19) .
O5 Mn1 O6 81.73(19) .
O2 Mn1 O3 99.20(18) .
O1 Mn1 O3 86.99(19) .
O5 Mn1 O3 89.55(18) .
O6 Mn1 O3 169.62(19) .
O2 Mn1 O4 97.17(19) .
O1 Mn1 O4 166.74(18) .
O5 Mn1 O4 80.17(19) .
O6 Mn1 O4 92.27(18) .
O3 Mn1 O4 80.64(18) .
O2 P1 N2 112.0(3) .
O2 P1 C10 114.5(3) .
N2 P1 C10 104.2(3) .
O2 P1 C16 109.1(3) .
N2 P1 C16 106.9(4) .
C10 P1 C16 109.7(3) .
P1 O2 Mn1 160.0(3) .
N1 O1 Mn1 146.7(4) .
C28 O5 Mn1 128.0(4) .
C23 O3 Mn1 126.3(4) .
C30 O6 Mn1 128.4(5) .
C25 O4 Mn1 125.9(5) .
O1 N1 C1 117.0(5) .
O1 N1 C4 116.2(5) .
C1 N1 C4 124.5(5) .
C8 N2 P1 121.7(5) 5_585
O3 C23 C24 129.1(6) .
O3 C23 C22 112.8(6) .
C24 C23 C22 118.1(6) .
O4 C25 C24 127.7(7) .
O4 C25 C26 114.7(6) .
C24 C25 C26 117.6(7) .
F4A C26 F6B 106.7(9) .
F4A C26 F5B 80.8(9) .
F6B C26 F5B 111.7(12) .
F6B C26 F4B 79.0(9) .
F5B C26 F4B 111.4(9) .
F4A C26 F5A 105.3(9) .
F6B C26 F5A 98.5(11) .
F4B C26 F5A 131.8(9) .
F4A C26 F6A 130.1(9) .
F5B C26 F6A 109.3(11) .
F4B C26 F6A 101.4(9) .
F5A C26 F6A 88.7(9) .
F4A C26 C25 113.0(9) .
F6B C26 C25 120.4(9) .
F5B C26 C25 116.8(9) .
F4B C26 C25 111.2(8) .
F5A C26 C25 111.0(8) .
F6A C26 C25 105.3(8) .
N2 C8 C7 112.0(6) 5_584
N2 C8 C9 112.3(6) 5_584
C7 C8 C9 108.2(6) .
N1 C4 C6 109.3(6) .
N1 C4 C5 107.0(6) .
C6 C4 C5 109.3(6) .
N1 C4 C7 109.3(5) .
C6 C4 C7 110.7(6) .
C5 C4 C7 111.1(6) .
C17 C16 C21 119.6(7) .
C17 C16 P1 122.5(6) .
C21 C16 P1 117.9(6) .
C23 C24 C25 121.3(7) .
F2 C22 F1 108.2(7) .
F2 C22 F3 107.1(6) .
F1 C22 F3 104.3(6) .
F2 C22 C23 112.5(6) .
F1 C22 C23 112.1(6) .
F3 C22 C23 112.2(6) .
C12 C13 C14 120.4(7) .
N1 C1 C9 108.8(5) .
N1 C1 C2 109.6(6) .
C9 C1 C2 112.5(6) .
N1 C1 C3 106.9(6) .
C9 C1 C3 109.5(6) .
C2 C1 C3 109.4(6) .
C16 C17 C18 122.0(8) .
C11 C10 C15 118.7(7) .
C11 C10 P1 118.3(5) .
C15 C10 P1 123.0(5) .
C20 C19 C18 120.7(7) .
F7 C27 F8 106.6(7) .
F7 C27 F9 108.6(7) .
F8 C27 F9 104.2(6) .
F7 C27 C28 112.0(7) .
F8 C27 C28 110.4(7) .
F9 C27 C28 114.5(6) .
F10 C31 F11 107.3(7) .
F10 C31 F12 106.5(7) .
F11 C31 F12 105.8(7) .
F10 C31 C30 115.0(6) .
F11 C31 C30 111.0(6) .
F12 C31 C30 110.7(7) .
C8 C7 C4 113.9(5) .
C20 C21 C16 119.2(7) .
C14 C15 C10 120.4(7) .
O5 C28 C29 128.3(7) .
O5 C28 C27 113.0(6) .
C29 C28 C27 118.6(7) .
C19 C20 C21 120.7(8) .
C30 C29 C28 120.4(7) .
C1 C9 C8 113.8(6) .
C17 C18 C19 117.8(8) .
C15 C14 C13 119.4(7) .
C13 C12 C11 120.4(7) .
C12 C11 C10 120.6(7) .
O6 C30 C29 129.9(7) .
O6 C30 C31 113.5(6) .
C29 C30 C31 116.4(7) .
C26 F4B F6B 48.9(7) .
C26 F6B F4B 52.1(8) .

loop_
_geom_bond_atom_site_label_1
_geom_bond_atom_site_label_2
_geom_bond_distance
_geom_bond_site_symmetry_2
Mn1 O2 2.070(5) .
Mn1 O1 2.105(5) .
Mn1 O5 2.163(5) .
Mn1 O6 2.164(5) .
Mn1 O3 2.164(5) .
Mn1 O4 2.198(5) .
P1 O2 1.488(5) .
P1 N2 1.632(7) .
P1 C10 1.780(7) .
P1 C16 1.800(7) .
F1 C22 1.326(8) .
F3 C22 1.358(9) .
F10 C31 1.317(9) .
F2 C22 1.293(9) .
O1 N1 1.292(7) .
F12 C31 1.318(11) .
O5 C28 1.255(8) .
F8 C27 1.334(9) .
F11 C31 1.317(9) .
O3 C23 1.251(8) .
O6 C30 1.233(8) .
O4 C25 1.245(9) .
N1 C1 1.497(9) .
N1 C4 1.500(8) .
N2 C8 1.464(9) 5_585
C23 C24 1.384(10) .
C23 C22 1.537(9) .
C25 C24 1.404(10) .
C25 C26 1.501(11) .
C26 F4A 1.274(15) .
C26 F6B 1.279(18) .
C26 F5B 1.316(18) .
C26 F4B 1.339(15) .
C26 F5A 1.440(18) .
C26 F6A 1.444(18) .
C8 N2 1.464(9) 5_584
C8 C7 1.479(10) .
C8 C9 1.542(10) .
C4 C6 1.534(9) .
C4 C5 1.540(10) .
C4 C7 1.542(10) .
C16 C17 1.363(11) .
C16 C21 1.398(11) .
C13 C12 1.354(11) .
C13 C14 1.388(11) .
C1 C9 1.500(10) .
C1 C2 1.512(10) .
C1 C3 1.534(10) .
C17 C18 1.379(11) .
C10 C11 1.386(10) .
C10 C15 1.387(10) .
C19 C20 1.353(12) .
C19 C18 1.414(12) .
C27 F7 1.310(10) .
C27 F9 1.346(8) .
C27 C28 1.512(10) .
C31 C30 1.541(10) .
C21 C20 1.391(10) .
C15 C14 1.380(11) .
C28 C29 1.413(10) .
C29 C30 1.386(10) .
C12 C11 1.373(10) .
F4B F6B 1.67(2) .
